data_7716637
loop_
_publ_author_name
'Chen, Xin-Lian'
'Wu, Jie'
'Wang, Ji-Lei'
'Liu, Xiao-Mei'
'Mei, Hua'
'Xu, Yan'

_publ_section_title
;
 Dual-nodes bridged cobalt-modified Keggin-type polyoxometalate-based
 chains for highly efficient CO<sub>2</sub> photoconversion.
;
_journal_issue 31
_journal_name_full 'Dalton transactions (Cambridge, England : 2003)'
_journal_page_first 12943
_journal_page_last 12950
_journal_paper_doi 10.1039/d4dt01757a
_journal_volume 53
_journal_year 2024
_chemical_formula_moiety 'C48 H36 Co2 N12 O40 Si W12, 2(C2 H6 O)'
_chemical_formula_sum 'C52 H48 Co2 N12 O42 Si W12'
_chemical_formula_weight 3865.17
_space_group_crystal_system triclinic
_space_group_IT_number 2
_space_group_name_Hall '-P 1'
_space_group_name_H-M_alt 'P -1'
_atom_sites_solution_hydrogens geom
_atom_sites_solution_primary iterative
_audit_creation_date 2024-05-27
_audit_creation_method
;
Olex2 1.3
(compiled 2020.11.12 svn.r5f609507 for OlexSys, GUI svn.r6408)
;
_audit_update_record
;
2024-06-02 deposited with the CCDC.	2024-07-11 downloaded from the CCDC.
;
_cell_angle_alpha 101.102(9)
_cell_angle_beta 98.930(10)
_cell_angle_gamma 108.668(9)
_cell_formula_units_Z 1
_cell_length_a 11.981(9)
_cell_length_b 12.240(9)
_cell_length_c 14.091(11)
_cell_measurement_reflns_used 5924
_cell_measurement_temperature 296.15
_cell_measurement_theta_max 27.201
_cell_measurement_theta_min 2.542
_cell_volume 1868(2)
_computing_cell_refinement 'SAINT v8.34A (Bruker, 2013)'
_computing_data_collection SAINT
_computing_data_reduction 'SAINT v8.34A (Bruker, 2013)'
_computing_molecular_graphics 'Olex2 1.3 (Dolomanov et al., 2009)'
_computing_publication_material 'Olex2 1.3 (Dolomanov et al., 2009)'
_computing_structure_refinement 'XL  (Sheldrick, 2008)'
_computing_structure_solution 'olex2.solve 1.3 (Bourhis et al., 2015)'
_diffrn_ambient_temperature 296.15
_diffrn_measured_fraction_theta_full 0.990
_diffrn_measured_fraction_theta_max 0.990
_diffrn_measurement_device_type 'Bruker P4'
_diffrn_measurement_method '\w scans'
_diffrn_radiation_monochromator graphite
_diffrn_radiation_type MoK\a
_diffrn_radiation_wavelength 0.71073
_diffrn_reflns_av_R_equivalents 0.0877
_diffrn_reflns_av_unetI/netI 0.0940
_diffrn_reflns_Laue_measured_fraction_full 0.990
_diffrn_reflns_Laue_measured_fraction_max 0.990
_diffrn_reflns_limit_h_max 14
_diffrn_reflns_limit_h_min -13
_diffrn_reflns_limit_k_max 14
_diffrn_reflns_limit_k_min -14
_diffrn_reflns_limit_l_max 16
_diffrn_reflns_limit_l_min -16
_diffrn_reflns_number 13284
_diffrn_reflns_point_group_measured_fraction_full 0.990
_diffrn_reflns_point_group_measured_fraction_max 0.990
_diffrn_reflns_theta_full 25.010
_diffrn_reflns_theta_max 25.010
_diffrn_reflns_theta_min 1.515
_diffrn_source_current 25.0
_diffrn_source_power 1.125
_diffrn_source_voltage 45.0
_exptl_absorpt_coefficient_mu 18.937
_exptl_absorpt_correction_T_max 0.230
_exptl_absorpt_correction_T_min 0.192
_exptl_absorpt_correction_type multi-scan
_exptl_absorpt_process_details '(SADABS; Sheldrick, 2003)'
_exptl_crystal_colour orange-red
_exptl_crystal_colour_primary orange-red
_exptl_crystal_density_diffrn 3.436
_exptl_crystal_description block
_exptl_crystal_F_000 1736
_exptl_crystal_size_max 0.13
_exptl_crystal_size_mid 0.12
_exptl_crystal_size_min 0.11
_refine_diff_density_max 3.808
_refine_diff_density_min -2.816
_refine_diff_density_rms 0.468
_refine_ls_extinction_method none
_refine_ls_goodness_of_fit_ref 1.202
_refine_ls_hydrogen_treatment constr
_refine_ls_matrix_type full
_refine_ls_number_parameters 567
_refine_ls_number_reflns 6532
_refine_ls_number_restraints 207
_refine_ls_restrained_S_all 1.199
_refine_ls_R_factor_all 0.0827
_refine_ls_R_factor_gt 0.0729
_refine_ls_shift/su_max 0.005
_refine_ls_shift/su_mean 0.000
_refine_ls_structure_factor_coef Fsqd
_refine_ls_weighting_details 'w=1/[\s^2^(Fo^2^)+(0.0308P)^2^+124.8066P] where P=(Fo^2^+2Fc^2^)/3'
_refine_ls_weighting_scheme calc
_refine_ls_wR_factor_gt 0.1748
_refine_ls_wR_factor_ref 0.1788
_reflns_Friedel_coverage 0.000
_reflns_number_gt 5772
_reflns_number_total 6532
_reflns_threshold_expression 'I > 2\s(I)'
_cod_data_source_file d4dt01757a2.cif
_cod_data_source_block Co
_cod_depositor_comments 'Adding full bibliography for 7716637--7716639.cif.'
_cod_database_code 7716637
_shelx_shelxl_version_number 2018/3
_shelx_space_group_comment
;
The symmetry employed for this shelxl refinement is uniquely defined
by the following loop, which should always be used as a source of
symmetry information in preference to the above space-group names.
They are only intended as comments.
;
_shelx_estimated_absorpt_t_max 0.230
_shelx_estimated_absorpt_t_min 0.192
_olex2_refinement_description
;
1. Fixed Uiso
 At 1.2 times of:
  All C(H) groups, All C(H,H) groups, All N(H) groups
 At 1.5 times of:
  All C(H,H,H) groups, All O(H) groups
2. Restrained distances
 N1-C5 = N1-C7 = N2-C7 = N2-C4 = N3-C12 = N3-C8 = N4-C19 = N4-C18
 1.35 with sigma of 0.0002
 N6-C19 = N6-C17 = C1-C2 = C1-C6 = C2-C3 = C3-C4 = C4-C5 = C5-C6 = C8-C9
 1.35 with sigma of 0.0002
 C9-C10 = C10-C11 = C11-C12 = C13-C14 = C13-C18 = C15-C16 = C16-C17
 1.35 with sigma of 0.0002
 C21-C22 = C23-C24 = N5-C20 = N5-C24 = C20-C21
 1.35 with sigma of 0.0002
 C7-C8 = C14-C15 = C17-C18 = C19-C20 = C22-C23
 1.45 with sigma of 0.0002
 H6A-H23A
 2.2 with sigma of 0.02
 C25-O23
 1.3 with sigma of 0.001
 C25-C26
 1.55 with sigma of 0.001
3. Rigid bond restraints
 C15, C16
 with sigma for 1-2 distances of 0.02 and sigma for 1-3 distances of 0.02
 C21, C22
 with sigma for 1-2 distances of 0.02 and sigma for 1-3 distances of 0.02
4. Uiso/Uaniso restraints and constraints
C25 \\sim C26 \\sim O23: within 2A with sigma of 0.01 and sigma for terminal
atoms of 0.02 within 2A
O12 \\sim O15: within 10A with sigma of 0.01 and sigma for terminal atoms of
0.02 within 10A
O20 \\sim O2: within 10A with sigma of 0.01 and sigma for terminal atoms of
0.02 within 10A
O21 \\sim O5: within 10A with sigma of 0.01 and sigma for terminal atoms of
0.02 within 10A
Uanis(O2) \\sim Ueq, Uanis(O4) \\sim Ueq, Uanis(O5) \\sim Ueq, Uanis(O7) \\sim
Ueq, Uanis(O8) \\sim Ueq, Uanis(O10) \\sim Ueq, Uanis(O13) \\sim Ueq,
Uanis(O15) \\sim Ueq, Uanis(O16) \\sim Ueq, Uanis(O17) \\sim Ueq, Uanis(O18)
\\sim Ueq, Uanis(C15) \\sim Ueq, Uanis(O12) \\sim Ueq, Uanis(O21) \\sim Ueq,
Uanis(O22) \\sim Ueq, Uanis(O23) \\sim Ueq, Uanis(C25) \\sim Ueq, Uanis(C26)
\\sim Ueq: with sigma of 0.01 and sigma for terminal atoms of 0.02
Uanis(O14) \\sim Ueq, Uanis(C19) \\sim Ueq, Uanis(C18) \\sim Ueq, Uanis(C21)
\\sim Ueq, Uanis(C22) \\sim Ueq: with sigma of 0.01 and sigma for terminal
atoms of 0.02
5. Others
 Fixed Sof: O12(0.5) O20(0.5) O21(0.5) O22(0.5)
6.a Secondary CH2 refined with riding coordinates:
 C25(H25A,H25B)
6.b Aromatic/amide H refined with riding coordinates:
 N1(H1A), N6(H6A), C1(H1), C2(H2), C3(H3), C6(H6), C9(H9), C10(H10), C11(H11),
 C12(H12), C13(H13), C14(H14), C15(H15), C16(H16), C21(H21), C22(H22), C23(H23),
  C24(H24)
6.c Idealised Me refined as rotating group:
 C26(H26A,H26B,H26C)
6.d Idealised tetrahedral OH refined as rotating group:
 O23(H23A)
;
_olex2_submission_special_instructions 'No special instructions were received'

loop_
_space_group_symop_operation_xyz
'x, y, z'
'-x, -y, -z'

loop_
_atom_site_label
_atom_site_type_symbol
_atom_site_fract_x
_atom_site_fract_y
_atom_site_fract_z
_atom_site_U_iso_or_equiv
_atom_site_adp_type
_atom_site_occupancy
_atom_site_site_symmetry_order
_atom_site_calc_flag
_atom_site_refinement_flags_posn
_atom_site_refinement_flags_adp
_atom_site_refinement_flags_occupancy
_atom_site_disorder_assembly
_atom_site_disorder_group
W1 W 0.05534(8) 0.80315(7) 0.10925(7) 0.0230(2) Uani 1 1 d . . . . .
W2 W -0.19037(8) 0.57550(8) 0.14830(7) 0.0266(2) Uani 1 1 d . . . . .
W3 W 0.06947(8) 0.31939(8) 0.14815(7) 0.0260(2) Uani 1 1 d . . . . .
W4 W 0.10944(8) 0.61744(8) 0.26041(7) 0.0254(2) Uani 1 1 d . . . . .
W5 W 0.30371(8) 0.55688(8) 0.11055(8) 0.0286(3) Uani 1 1 d . . . . .
W6 W 0.23641(8) 0.72960(8) -0.04964(7) 0.0279(2) Uani 1 1 d . . . . .
Co1 Co 0.6183(3) 0.7391(3) 0.2385(2) 0.0277(7) Uani 1 1 d . . . . .
Si1 Si 0.000000 0.500000 0.000000 0.0189(17) Uani 1 2 d S . P . .
O1 O 0.4546(13) 0.5879(13) 0.1606(13) 0.031(4) Uani 1 1 d . . . . .
O2 O 0.283(2) 0.4603(19) -0.0183(16) 0.061(5) Uani 1 1 d . U . . .
O3 O 0.1016(17) 0.2350(17) 0.2207(14) 0.043(5) Uani 1 1 d . . . . .
O4 O -0.1037(18) 0.266(2) 0.1376(15) 0.054(5) Uani 1 1 d . U . . .
O5 O -0.240(2) 0.4069(18) 0.1383(15) 0.055(5) Uani 1 1 d . U . . .
O6 O -0.2855(14) 0.6142(15) 0.2177(12) 0.031(4) Uani 1 1 d . . . . .
O7 O -0.0595(16) 0.5877(18) 0.2488(16) 0.049(5) Uani 1 1 d . U . . .
O8 O -0.0988(19) 0.721(2) 0.1303(18) 0.065(6) Uani 1 1 d . U . . .
O9 O 0.0770(15) 0.9454(16) 0.1628(15) 0.044(5) Uani 1 1 d . . . . .
O10 O -0.0338(18) 0.787(2) -0.0209(17) 0.064(6) Uani 1 1 d . U . . .
O11 O 0.1227(14) 0.7577(18) 0.2160(18) 0.058(7) Uani 1 1 d . . . . .
O13 O 0.082(2) 0.457(2) 0.248(2) 0.068(6) Uani 1 1 d . U . . .
O14 O 0.1679(16) 0.6750(17) 0.3838(12) 0.043(4) Uani 1 1 d . U . . .
O15 O 0.2281(19) 0.4079(18) 0.1398(17) 0.057(5) Uani 1 1 d . U . . .
O16 O 0.2545(19) 0.6290(19) 0.2158(18) 0.063(6) Uani 1 1 d . U . . .
O17 O 0.1911(16) 0.8182(19) 0.0535(14) 0.047(5) Uani 1 1 d . U . . .
O18 O 0.319(2) 0.6877(18) 0.0569(18) 0.066(6) Uani 1 1 d . U . . .
O19 O 0.3489(16) 0.8349(17) -0.0683(15) 0.048(5) Uani 1 1 d . . . . .
N1 N 0.8990(9) 1.0482(7) 0.2588(3) 0.049(6) Uani 1 1 d D . . . .
H1A H 0.940585 1.092553 0.226647 0.059 Uiso 1 1 calc R U . . .
N2 N 0.7716(10) 0.8980(7) 0.2907(3) 0.035(5) Uani 1 1 d D . . . .
N3 N 0.6530(7) 0.7802(7) 0.1023(4) 0.033(5) Uani 1 1 d D . . . .
N4 N 0.5829(5) 0.7175(5) 0.3739(4) 0.041(5) Uani 1 1 d D . . . .
N5 N 0.5102(7) 0.8500(6) 0.2655(4) 0.040(5) Uani 1 1 d D . . . .
N6 N 0.4897(6) 0.7571(6) 0.4948(4) 0.056(7) Uani 1 1 d D . . . .
H6A H 0.444194 0.783546 0.526883 0.067 Uiso 1 1 calc DR U . . .
C1 C 0.9889(10) 1.1743(8) 0.5226(4) 0.074(11) Uani 1 1 d D . . . .
H1 H 1.040552 1.240071 0.573432 0.089 Uiso 1 1 calc R U . . .
C2 C 0.9085(9) 1.0839(6) 0.5462(6) 0.059(9) Uani 1 1 d D . . . .
H2 H 0.903253 1.088761 0.611948 0.070 Uiso 1 1 calc R U . . .
C3 C 0.8358(13) 0.9863(8) 0.4734(3) 0.057(9) Uani 1 1 d D . . . .
H3 H 0.784215 0.921882 0.490173 0.068 Uiso 1 1 calc R U . . .
C4 C 0.8363(9) 0.9802(6) 0.3768(3) 0.039(7) Uani 1 1 d D . . . .
C5 C 0.9175(9) 1.0749(6) 0.3588(3) 0.041(7) Uani 1 1 d D . . . .
C6 C 0.9970(11) 1.1728(8) 0.4279(3) 0.058(9) Uani 1 1 d D . . . .
H6 H 1.053141 1.234414 0.411504 0.070 Uiso 1 1 calc R U . . .
C7 C 0.8071(8) 0.9431(6) 0.2156(3) 0.037(7) Uani 1 1 d D . . . .
C8 C 0.7508(7) 0.8786(6) 0.1125(3) 0.027(5) Uani 1 1 d D . . . .
C9 C 0.7867(11) 0.9216(9) 0.0365(3) 0.043(7) Uani 1 1 d D . . . .
H9 H 0.852312 0.992169 0.047349 0.051 Uiso 1 1 calc R U . . .
C10 C 0.7224(9) 0.8566(7) -0.0561(5) 0.066(10) Uani 1 1 d D . . . .
H10 H 0.744909 0.882430 -0.110543 0.079 Uiso 1 1 calc R U . . .
C11 C 0.6263(8) 0.7551(7) -0.0712(5) 0.046(7) Uani 1 1 d D . . . .
H11 H 0.583083 0.711209 -0.135483 0.055 Uiso 1 1 calc R U . . .
C12 C 0.5936(11) 0.7181(10) 0.0080(3) 0.032(5) Uani 1 1 d D . . . .
H12 H 0.527993 0.647472 -0.002759 0.039 Uiso 1 1 calc R U . . .
C13 C 0.6877(6) 0.6040(5) 0.4556(5) 0.055(8) Uani 1 1 d D . . . .
H13 H 0.725706 0.586985 0.404910 0.066 Uiso 1 1 calc R U . . .
C14 C 0.7066(7) 0.5654(8) 0.5380(4) 0.073(11) Uani 1 1 d D . . . .
H14 H 0.761656 0.527096 0.546929 0.088 Uiso 1 1 calc R U . . .
C15 C 0.6391(5) 0.5852(6) 0.6124(6) 0.083(11) Uani 1 1 d D U . . .
H15 H 0.644625 0.551410 0.665869 0.099 Uiso 1 1 calc R U . . .
C16 C 0.5683(6) 0.6512(5) 0.6061(4) 0.073(9) Uani 1 1 d D U . . .
H16 H 0.530347 0.668102 0.656845 0.088 Uiso 1 1 calc R U . . .
C17 C 0.5540(5) 0.6920(5) 0.5243(3) 0.055(9) Uani 1 1 d D . . . .
C18 C 0.6142(5) 0.6668(5) 0.4457(4) 0.059(8) Uani 1 1 d D U . . .
C19 C 0.5097(5) 0.7732(5) 0.4059(3) 0.038(6) Uani 1 1 d D U . . .
C20 C 0.4695(5) 0.8463(4) 0.3494(3) 0.047(7) Uani 1 1 d D . . . .
C21 C 0.4051(5) 0.9149(5) 0.3758(6) 0.044(6) Uani 1 1 d D U . . .
H21 H 0.383502 0.914469 0.436413 0.053 Uiso 1 1 calc R U . . .
C22 C 0.3686(7) 0.9840(6) 0.3236(4) 0.056(8) Uani 1 1 d D U . . .
H22 H 0.319169 1.025054 0.342703 0.067 Uiso 1 1 calc R U . . .
C23 C 0.4149(6) 0.9872(6) 0.2346(4) 0.048(8) Uani 1 1 d D . . . .
H23 H 0.400663 1.036644 0.195497 0.057 Uiso 1 1 calc R U . . .
C24 C 0.4789(6) 0.9179(5) 0.2091(6) 0.035(6) Uani 1 1 d D . . . .
H24 H 0.502761 0.916749 0.149291 0.042 Uiso 1 1 calc R U . . .
O12 O 0.040(3) 0.634(3) -0.018(3) 0.034(6) Uani 0.5 1 d . U P . .
O20 O 0.088(3) 0.499(3) 0.101(3) 0.040(6) Uani 0.5 1 d . U P . .
O21 O 0.001(3) 0.592(3) 0.095(3) 0.041(6) Uani 0.5 1 d . U P . .
O22 O 0.140(3) 0.536(3) -0.015(2) 0.027(7) Uani 0.5 1 d . U P . .
O23 O 0.314(2) 0.808(2) 0.5841(16) 0.078(7) Uani 1 1 d D U . . .
H23A H 0.260651 0.780028 0.532318 0.117 Uiso 1 1 calc DR U . . .
C26 C 0.173(3) 0.634(3) 0.636(4) 0.108(11) Uani 1 1 d D U . . .
H26A H 0.102654 0.631186 0.591218 0.162 Uiso 1 1 calc R U . . .
H26B H 0.154570 0.626537 0.698958 0.162 Uiso 1 1 calc R U . . .
H26C H 0.196847 0.568717 0.608704 0.162 Uiso 1 1 calc R U . . .
C25 C 0.278(3) 0.754(2) 0.6507(19) 0.103(9) Uani 1 1 d D U . . .
H25A H 0.261052 0.811445 0.698184 0.124 Uiso 1 1 calc R U . . .
H25B H 0.349392 0.743958 0.685268 0.124 Uiso 1 1 calc R U . . .

loop_
_atom_site_aniso_label
_atom_site_aniso_U_11
_atom_site_aniso_U_22
_atom_site_aniso_U_33
_atom_site_aniso_U_23
_atom_site_aniso_U_13
_atom_site_aniso_U_12
W1 0.0216(4) 0.0153(4) 0.0271(5) 0.0014(4) 0.0040(4) 0.0033(3)
W2 0.0339(5) 0.0344(5) 0.0197(5) 0.0089(4) 0.0112(4) 0.0197(4)
W3 0.0269(5) 0.0266(5) 0.0300(5) 0.0179(4) 0.0080(4) 0.0101(4)
W4 0.0214(4) 0.0313(5) 0.0136(5) -0.0007(4) 0.0016(4) 0.0014(4)
W5 0.0166(4) 0.0232(5) 0.0353(6) -0.0025(4) -0.0074(4) 0.0053(4)
W6 0.0284(5) 0.0212(5) 0.0243(5) 0.0095(4) 0.0019(4) -0.0040(4)
Co1 0.0221(15) 0.0280(16) 0.0258(17) 0.0011(14) 0.0090(13) 0.0013(13)
Si1 0.019(4) 0.021(4) 0.013(4) 0.004(3) -0.003(3) 0.005(3)
O1 0.019(8) 0.025(8) 0.038(10) 0.000(7) -0.004(7) 0.000(7)
O2 0.080(9) 0.050(8) 0.051(8) 0.014(7) 0.001(7) 0.029(7)
O3 0.050(11) 0.059(12) 0.039(11) 0.020(9) 0.021(9) 0.038(10)
O4 0.048(8) 0.079(10) 0.037(8) 0.008(7) 0.017(7) 0.024(7)
O5 0.070(8) 0.046(7) 0.045(8) 0.008(6) -0.003(6) 0.025(6)
O6 0.033(9) 0.041(9) 0.028(9) 0.010(8) 0.010(7) 0.022(8)
O7 0.036(8) 0.065(9) 0.058(9) 0.035(7) 0.015(6) 0.022(7)
O8 0.052(9) 0.075(10) 0.070(10) 0.043(8) 0.004(7) 0.015(7)
O9 0.032(9) 0.035(10) 0.055(13) -0.005(9) 0.005(9) 0.012(8)
O10 0.043(8) 0.093(10) 0.055(9) 0.013(8) 0.014(7) 0.024(8)
O11 0.011(8) 0.068(13) 0.107(18) 0.071(14) 0.010(9) 0.005(8)
O13 0.057(9) 0.057(9) 0.086(11) 0.004(8) 0.035(8) 0.017(7)
O14 0.047(10) 0.050(10) 0.012(8) 0.000(7) -0.003(7) 0.001(8)
O15 0.058(8) 0.043(7) 0.064(8) 0.002(6) 0.027(7) 0.008(6)
O16 0.059(9) 0.052(9) 0.080(10) 0.001(7) 0.042(8) 0.020(7)
O17 0.034(7) 0.076(9) 0.034(8) 0.001(7) 0.017(6) 0.028(7)
O18 0.091(10) 0.038(8) 0.070(10) 0.015(7) -0.002(8) 0.034(8)
O19 0.031(9) 0.044(11) 0.049(12) 0.003(9) 0.015(9) -0.010(8)
N1 0.034(12) 0.027(12) 0.066(18) 0.010(12) 0.013(12) -0.015(10)
N2 0.035(11) 0.028(11) 0.031(12) 0.001(9) 0.005(10) 0.002(9)
N3 0.028(10) 0.029(10) 0.049(14) 0.019(10) 0.028(10) 0.005(9)
N4 0.030(11) 0.040(12) 0.035(13) 0.011(10) -0.005(10) -0.009(10)
N5 0.019(10) 0.046(13) 0.036(13) -0.006(11) 0.000(9) -0.001(9)
N6 0.038(13) 0.066(17) 0.036(14) 0.002(13) 0.014(11) -0.012(12)
C1 0.07(2) 0.037(18) 0.09(3) -0.018(18) 0.01(2) -0.001(16)
C2 0.029(14) 0.047(17) 0.09(3) -0.005(17) 0.022(16) 0.003(13)
C3 0.036(15) 0.055(19) 0.041(18) -0.030(15) -0.015(13) 0.002(14)
C4 0.021(12) 0.024(12) 0.052(18) -0.016(12) 0.005(12) -0.001(10)
C5 0.043(15) 0.027(13) 0.039(16) -0.010(12) 0.024(13) 0.000(12)
C6 0.034(15) 0.047(18) 0.08(3) -0.001(17) 0.029(16) 0.006(13)
C7 0.021(11) 0.021(12) 0.067(19) 0.001(12) 0.031(12) 0.000(10)
C8 0.033(12) 0.038(13) 0.022(12) 0.013(11) 0.017(10) 0.020(11)
C9 0.062(18) 0.048(16) 0.043(17) 0.037(14) 0.027(14) 0.030(14)
C10 0.09(3) 0.08(2) 0.07(3) 0.06(2) 0.04(2) 0.05(2)
C11 0.044(16) 0.053(17) 0.031(15) 0.007(14) 0.008(13) 0.009(14)
C12 0.043(14) 0.037(14) 0.021(13) 0.014(11) 0.018(11) 0.011(12)
C13 0.034(15) 0.044(17) 0.07(2) 0.018(16) -0.006(15) -0.008(13)
C14 0.035(16) 0.06(2) 0.09(3) 0.02(2) -0.013(18) -0.013(15)
C15 0.085(14) 0.085(14) 0.072(14) 0.029(10) 0.012(9) 0.019(9)
C16 0.09(3) 0.047(19) 0.05(2) 0.011(17) 0.01(2) -0.008(16)
C17 0.050(17) 0.054(18) 0.029(16) 0.011(14) -0.023(14) -0.010(15)
C18 0.053(11) 0.058(11) 0.058(12) 0.023(9) 0.010(9) 0.009(8)
C19 0.028(9) 0.042(10) 0.034(10) 0.000(8) 0.017(8) 0.003(7)
C20 0.031(14) 0.039(15) 0.048(18) -0.007(14) -0.011(13) 0.001(12)
C21 0.037(9) 0.042(10) 0.044(10) -0.003(8) 0.004(8) 0.013(8)
C22 0.055(11) 0.053(11) 0.056(11) 0.005(8) 0.012(8) 0.020(9)
C23 0.026(13) 0.039(15) 0.08(2) 0.020(15) 0.015(14) 0.014(12)
C24 0.024(12) 0.028(13) 0.052(17) 0.018(12) 0.004(11) 0.006(10)
O12 0.039(8) 0.026(8) 0.042(9) 0.011(7) 0.013(7) 0.017(7)
O20 0.060(12) 0.039(10) 0.037(11) 0.013(9) 0.009(10) 0.039(10)
O21 0.050(9) 0.040(8) 0.036(9) 0.008(7) 0.005(7) 0.023(7)
O22 0.035(10) 0.023(10) 0.025(11) 0.005(8) 0.000(8) 0.018(8)
O23 0.071(11) 0.093(12) 0.070(12) 0.037(10) 0.020(10) 0.018(10)
C26 0.113(16) 0.106(16) 0.104(16) 0.037(13) 0.033(13) 0.032(13)
C25 0.102(12) 0.105(12) 0.098(12) 0.029(9) 0.024(9) 0.029(8)

loop_
_atom_type_symbol
_atom_type_description
_atom_type_scat_dispersion_real
_atom_type_scat_dispersion_imag
_atom_type_scat_source
C C 0.0033 0.0016 'International Tables Vol C Tables 4.2.6.8 and 6.1.1.4'
H H 0.0000 0.0000 'International Tables Vol C Tables 4.2.6.8 and 6.1.1.4'
Co Co 0.3494 0.9721 'International Tables Vol C Tables 4.2.6.8 and 6.1.1.4'
N N 0.0061 0.0033 'International Tables Vol C Tables 4.2.6.8 and 6.1.1.4'
O O 0.0106 0.0060 'International Tables Vol C Tables 4.2.6.8 and 6.1.1.4'
Si Si 0.0817 0.0704 'International Tables Vol C Tables 4.2.6.8 and 6.1.1.4'
W W -0.8490 6.8722 'International Tables Vol C Tables 4.2.6.8 and 6.1.1.4'

loop_
_geom_angle_atom_site_label_1
_geom_angle_atom_site_label_2
_geom_angle_atom_site_label_3
_geom_angle
_geom_angle_site_symmetry_1
_geom_angle_site_symmetry_3
_geom_angle_publ_flag
O8 W1 O10 84.5(9) . . ?
O8 W1 O12 91.6(11) . . ?
O8 W1 O21 62.9(11) . . ?
O9 W1 O8 101.6(10) . . ?
O9 W1 O10 99.8(10) . . ?
O9 W1 O11 101.2(10) . . ?
O9 W1 O17 102.7(9) . . ?
O9 W1 O12 158.4(11) . . ?
O9 W1 O21 156.5(11) . . ?
O10 W1 O12 64.2(11) . . ?
O10 W1 O21 96.2(11) . . ?
O11 W1 O8 87.4(8) . . ?
O11 W1 O10 158.7(10) . . ?
O11 W1 O17 92.4(8) . . ?
O11 W1 O12 96.4(11) . . ?
O11 W1 O21 62.6(11) . . ?
O17 W1 O8 155.3(10) . . ?
O17 W1 O10 86.8(9) . . ?
O17 W1 O12 63.9(10) . . ?
O17 W1 O21 95.2(11) . . ?
O12 W1 O21 45.0(12) . . ?
O2 W2 O5 88.8(9) 2_565 . ?
O2 W2 O7 157.0(10) 2_565 . ?
O2 W2 O21 94.1(11) 2_565 . ?
O2 W2 O22 61.0(10) 2_565 2_565 ?
O5 W2 O21 95.4(10) . . ?
O5 W2 O22 65.2(10) . 2_565 ?
O6 W2 O2 101.3(9) . 2_565 ?
O6 W2 O5 100.9(9) . . ?
O6 W2 O7 101.6(8) . . ?
O6 W2 O8 102.4(10) . . ?
O6 W2 O21 157.8(10) . . ?
O6 W2 O22 156.1(9) . 2_565 ?
O7 W2 O5 84.5(8) . . ?
O7 W2 O21 64.8(10) . . ?
O7 W2 O22 96.3(9) . 2_565 ?
O8 W2 O2 87.8(10) . 2_565 ?
O8 W2 O5 156.7(11) . . ?
O8 W2 O7 89.7(9) . . ?
O8 W2 O21 61.9(11) . . ?
O8 W2 O22 93.2(11) . 2_565 ?
O22 W2 O21 46.0(11) 2_565 . ?
O3 W3 O4 97.9(9) . . ?
O3 W3 O10 100.0(10) . 2_565 ?
O3 W3 O13 100.3(10) . . ?
O3 W3 O15 99.9(10) . . ?
O3 W3 O12 157.3(10) . 2_565 ?
O3 W3 O20 156.0(11) . . ?
O4 W3 O12 65.5(10) . 2_565 ?
O4 W3 O20 96.4(11) . . ?
O10 W3 O4 86.9(9) 2_565 . ?
O10 W3 O13 159.4(11) 2_565 . ?
O10 W3 O12 65.2(10) 2_565 2_565 ?
O10 W3 O20 99.9(12) 2_565 . ?
O13 W3 O4 86.7(9) . . ?
O13 W3 O12 94.4(11) . 2_565 ?
O13 W3 O20 61.5(12) . . ?
O15 W3 O4 161.9(10) . . ?
O15 W3 O10 93.3(9) . 2_565 ?
O15 W3 O13 86.9(9) . . ?
O15 W3 O12 98.1(11) . 2_565 ?
O15 W3 O20 65.7(11) . . ?
O12 W3 O20 46.4(12) 2_565 . ?
O7 W4 O20 95.9(11) . . ?
O7 W4 O21 66.3(11) . . ?
O11 W4 O7 88.4(7) . . ?
O11 W4 O16 84.4(9) . . ?
O11 W4 O20 93.9(11) . . ?
O11 W4 O21 62.4(11) . . ?
O13 W4 O7 90.6(9) . . ?
O13 W4 O11 156.4(11) . . ?
O13 W4 O16 87.6(9) . . ?
O13 W4 O20 62.8(11) . . ?
O13 W4 O21 95.7(12) . . ?
O14 W4 O7 102.8(9) . . ?
O14 W4 O11 101.7(10) . . ?
O14 W4 O13 101.5(11) . . ?
O14 W4 O16 100.0(10) . . ?
O14 W4 O20 155.8(10) . . ?
O14 W4 O21 159.8(11) . . ?
O16 W4 O7 157.1(10) . . ?
O16 W4 O20 63.0(11) . . ?
O16 W4 O21 91.1(12) . . ?
O20 W4 O21 44.0(11) . . ?
O1 W5 O2 101.2(9) . . ?
O1 W5 O15 101.8(9) . . ?
O1 W5 O16 102.7(9) . . ?
O1 W5 O18 99.0(9) . . ?
O1 W5 O20 158.4(10) . . ?
O1 W5 O22 154.1(10) . . ?
O2 W5 O15 84.3(9) . . ?
O2 W5 O20 93.9(11) . . ?
O2 W5 O22 61.4(10) . . ?
O15 W5 O20 64.3(10) . . ?
O15 W5 O22 95.6(10) . . ?
O16 W5 O2 155.8(10) . . ?
O16 W5 O15 87.7(9) . . ?
O16 W5 O18 90.2(11) . . ?
O16 W5 O20 62.1(11) . . ?
O16 W5 O22 96.9(11) . . ?
O18 W5 O2 89.3(10) . . ?
O18 W5 O15 159.1(10) . . ?
O18 W5 O20 96.4(11) . . ?
O18 W5 O22 63.9(10) . . ?
O22 W5 O20 47.4(12) . . ?
O4 W6 O5 92.4(9) 2_565 2_565 ?
O4 W6 O17 87.1(8) 2_565 . ?
O4 W6 O18 157.4(10) 2_565 . ?
O4 W6 O12 64.9(10) 2_565 . ?
O4 W6 O22 99.1(10) 2_565 . ?
O5 W6 O18 88.3(9) 2_565 . ?
O5 W6 O12 96.8(10) 2_565 . ?
O5 W6 O22 63.8(10) 2_565 . ?
O17 W6 O5 158.1(10) . 2_565 ?
O17 W6 O18 84.0(9) . . ?
O17 W6 O12 63.2(10) . . ?
O17 W6 O22 94.6(10) . . ?
O18 W6 O12 92.6(11) . . ?
O18 W6 O22 61.1(10) . . ?
O19 W6 O4 101.5(10) . 2_565 ?
O19 W6 O5 100.6(10) . 2_565 ?
O19 W6 O17 101.0(9) . . ?
O19 W6 O18 100.6(10) . . ?
O19 W6 O12 158.4(10) . . ?
O19 W6 O22 154.6(10) . . ?
O12 W6 O22 46.7(10) . . ?
O1 Co1 O6 86.5(6) . 1_655 ?
O1 Co1 N5 89.8(5) . . ?
N2 Co1 O1 169.3(5) . . ?
N2 Co1 O6 97.6(6) . 1_655 ?
N2 Co1 N3 78.2(2) . . ?
N2 Co1 N5 86.8(5) . . ?
N3 Co1 O1 92.1(5) . . ?
N3 Co1 O6 88.6(5) . 1_655 ?
N3 Co1 N5 96.2(4) . . ?
N4 Co1 O1 90.8(5) . . ?
N4 Co1 O6 97.2(5) . 1_655 ?
N4 Co1 N2 98.5(3) . . ?
N4 Co1 N3 173.7(4) . . ?
N4 Co1 N5 78.2(2) . . ?
N5 Co1 O6 174.1(5) . 1_655 ?
O12 Si1 O12 180.0 . 2_565 ?
O12 Si1 O20 110.3(18) 2_565 2_565 ?
O12 Si1 O20 69.7(17) 2_565 . ?
O12 Si1 O20 69.7(17) . 2_565 ?
O12 Si1 O20 110.3(18) . . ?
O12 Si1 O22 72.4(15) 2_565 2_565 ?
O12 Si1 O22 107.6(15) 2_565 . ?
O12 Si1 O22 72.4(15) . . ?
O12 Si1 O22 107.6(15) . 2_565 ?
O20 Si1 O20 180.0 2_565 . ?
O20 Si1 O22 108.3(17) 2_565 . ?
O20 Si1 O22 71.7(17) . . ?
O20 Si1 O22 71.7(17) 2_565 2_565 ?
O20 Si1 O22 108.3(17) . 2_565 ?
O21 Si1 O12 70.2(18) . . ?
O21 Si1 O12 70.2(18) 2_565 2_565 ?
O21 Si1 O12 109.8(18) 2_565 . ?
O21 Si1 O12 109.8(18) . 2_565 ?
O21 Si1 O20 112.8(17) . 2_565 ?
O21 Si1 O20 112.8(17) 2_565 . ?
O21 Si1 O20 67.2(17) . . ?
O21 Si1 O20 67.2(17) 2_565 2_565 ?
O21 Si1 O21 180.0 2_565 . ?
O21 Si1 O22 107.8(17) . . ?
O21 Si1 O22 72.2(17) 2_565 . ?
O21 Si1 O22 107.8(17) 2_565 2_565 ?
O21 Si1 O22 72.2(17) . 2_565 ?
O22 Si1 O22 180.0 2_565 . ?
W5 O1 Co1 139.9(9) . . ?
W2 O2 W5 139.6(12) 2_565 . ?
W6 O4 W3 134.8(12) 2_565 . ?
W6 O5 W2 136.3(13) 2_565 . ?
W2 O6 Co1 141.5(9) . 1_455 ?
W2 O7 W4 135.8(11) . . ?
W2 O8 W1 141.4(13) . . ?
W3 O10 W1 135.1(13) 2_565 . ?
W1 O11 W4 139.8(13) . . ?
W4 O13 W3 138.8(15) . . ?
W3 O15 W5 135.4(12) . . ?
W5 O16 W4 139.4(13) . . ?
W1 O17 W6 138.5(11) . . ?
W5 O18 W6 139.3(13) . . ?
C5 N1 H1A 124.3 . . ?
C5 N1 C7 111.5(4) . . ?
C7 N1 H1A 124.3 . . ?
C4 N2 Co1 139.7(5) . . ?
C7 N2 Co1 111.8(4) . . ?
C7 N2 C4 107.5(4) . . ?
C8 N3 Co1 115.4(4) . . ?
C12 N3 Co1 128.7(5) . . ?
C12 N3 C8 115.8(7) . . ?
C18 N4 Co1 139.4(4) . . ?
C19 N4 Co1 114.0(4) . . ?
C19 N4 C18 106.5(5) . . ?
C20 N5 Co1 113.5(4) . . ?
C24 N5 Co1 128.4(5) . . ?
C24 N5 C20 118.0(7) . . ?
C17 N6 H6A 126.2 . . ?
C19 N6 H6A 126.2 . . ?
C19 N6 C17 107.7(5) . . ?
C2 C1 H1 118.8 . . ?
C2 C1 C6 122.4(7) . . ?
C6 C1 H1 118.8 . . ?
C1 C2 H2 120.3 . . ?
C3 C2 C1 119.3(8) . . ?
C3 C2 H2 120.3 . . ?
C2 C3 H3 119.3 . . ?
C4 C3 C2 121.5(7) . . ?
C4 C3 H3 119.3 . . ?
N2 C4 C5 110.5(5) . . ?
C3 C4 N2 133.8(5) . . ?
C3 C4 C5 115.7(5) . . ?
N1 C5 C4 104.3(5) . . ?
C6 C5 N1 129.6(5) . . ?
C6 C5 C4 126.2(5) . . ?
C1 C6 H6 122.6 . . ?
C5 C6 C1 114.9(6) . . ?
C5 C6 H6 122.6 . . ?
N1 C7 C8 132.5(5) . . ?
N2 C7 N1 106.0(4) . . ?
N2 C7 C8 121.5(4) . . ?
N3 C8 C7 112.7(5) . . ?
N3 C8 C9 124.8(5) . . ?
C9 C8 C7 122.1(5) . . ?
C8 C9 H9 121.8 . . ?
C10 C9 C8 116.5(7) . . ?
C10 C9 H9 121.8 . . ?
C9 C10 H10 119.3 . . ?
C9 C10 C11 121.5(8) . . ?
C11 C10 H10 119.3 . . ?
C10 C11 H11 120.4 . . ?
C10 C11 C12 119.2(7) . . ?
C12 C11 H11 120.4 . . ?
N3 C12 C11 122.1(8) . . ?
N3 C12 H12 118.9 . . ?
C11 C12 H12 118.9 . . ?
C14 C13 H13 119.6 . . ?
C18 C13 H13 119.6 . . ?
C18 C13 C14 120.9(7) . . ?
C13 C14 H14 120.8 . . ?
C13 C14 C15 118.4(8) . . ?
C15 C14 H14 120.8 . . ?
C14 C15 H15 119.1 . . ?
C16 C15 C14 121.8(8) . . ?
C16 C15 H15 119.1 . . ?
C15 C16 H16 120.8 . . ?
C17 C16 C15 118.3(7) . . ?
C17 C16 H16 120.8 . . ?
N6 C17 C18 106.1(5) . . ?
C16 C17 N6 133.0(5) . . ?
C16 C17 C18 120.9(6) . . ?
N4 C18 C17 107.8(5) . . ?
C13 C18 N4 132.7(5) . . ?
C13 C18 C17 119.4(5) . . ?
N4 C19 C20 120.0(4) . . ?
N6 C19 N4 111.9(5) . . ?
N6 C19 C20 127.9(5) . . ?
N5 C20 C19 114.0(5) . . ?
C21 C20 N5 118.9(6) . . ?
C21 C20 C19 126.8(5) . . ?
C20 C21 H21 116.6 . . ?
C22 C21 C20 126.9(8) . . ?
C22 C21 H21 116.6 . . ?
C21 C22 H22 123.6 . . ?
C21 C22 C23 112.8(8) . . ?
C23 C22 H22 123.6 . . ?
C22 C23 H23 120.3 . . ?
C24 C23 C22 119.4(8) . . ?
C24 C23 H23 120.3 . . ?
N5 C24 H24 118.1 . . ?
C23 C24 N5 123.7(9) . . ?
C23 C24 H24 118.1 . . ?
W1 O12 W6 94.3(11) . . ?
W3 O12 W1 95.4(10) 2_565 . ?
W3 O12 W6 94.7(12) 2_565 . ?
Si1 O12 W1 121.4(18) . . ?
Si1 O12 W3 122.3(18) . 2_565 ?
Si1 O12 W6 121.7(16) . . ?
W3 O20 W5 94.6(10) . . ?
W4 O20 W3 96.6(13) . . ?
W4 O20 W5 95.1(13) . . ?
Si1 O20 W3 121.4(19) . . ?
Si1 O20 W4 123.9(16) . . ?
Si1 O20 W5 118.5(19) . . ?
Si1 O20 O21 54.8(15) . . ?
O21 O20 W3 136(2) . . ?
O21 O20 W4 69.2(16) . . ?
O21 O20 W5 127(2) . . ?
W1 O21 W2 93.0(11) . . ?
W4 O21 W1 94.7(13) . . ?
W4 O21 W2 92.6(13) . . ?
Si1 O21 W1 123(2) . . ?
Si1 O21 W2 119.9(19) . . ?
Si1 O21 W4 124.8(18) . . ?
Si1 O21 O20 58.0(16) . . ?
O20 O21 W1 133(2) . . ?
O20 O21 W2 129(2) . . ?
O20 O21 W4 66.8(16) . . ?
W2 O22 W6 94.6(12) 2_565 . ?
W5 O22 W2 97.1(10) . 2_565 ?
W5 O22 W6 95.2(11) . . ?
Si1 O22 W2 121.8(16) . 2_565 ?
Si1 O22 W5 122.3(17) . . ?
Si1 O22 W6 119.2(13) . . ?
C25 O23 H23A 109.5 . . ?
H26A C26 H26B 109.5 . . ?
H26A C26 H26C 109.5 . . ?
H26B C26 H26C 109.5 . . ?
C25 C26 H26A 109.5 . . ?
C25 C26 H26B 109.5 . . ?
C25 C26 H26C 109.5 . . ?
O23 C25 C26 129(3) . . ?
O23 C25 H25A 105.1 . . ?
O23 C25 H25B 105.1 . . ?
C26 C25 H25A 105.1 . . ?
C26 C25 H25B 105.1 . . ?
H25A C25 H25B 105.9 . . ?

loop_
_geom_bond_atom_site_label_1
_geom_bond_atom_site_label_2
_geom_bond_distance
_geom_bond_site_symmetry_2
_geom_bond_publ_flag
W1 O8 1.90(2) . ?
W1 O9 1.677(17) . ?
W1 O10 1.91(2) . ?
W1 O11 1.859(18) . ?
W1 O17 1.886(17) . ?
W1 O12 2.40(3) . ?
W1 O21 2.41(4) . ?
W2 O2 1.88(2) 2_565 ?
W2 O5 1.93(2) . ?
W2 O6 1.730(15) . ?
W2 O7 1.889(18) . ?
W2 O8 1.86(2) . ?
W2 O21 2.48(4) . ?
W2 O22 2.38(3) 2_565 ?
W3 O3 1.674(18) . ?
W3 O4 1.94(2) . ?
W3 O10 1.90(2) 2_565 ?
W3 O13 1.92(2) . ?
W3 O15 1.90(2) . ?
W3 O12 2.36(3) 2_565 ?
W3 O20 2.37(3) . ?
W4 O7 1.913(18) . ?
W4 O11 1.907(17) . ?
W4 O13 1.85(2) . ?
W4 O14 1.686(16) . ?
W4 O16 1.911(19) . ?
W4 O20 2.35(4) . ?
W4 O21 2.39(4) . ?
W5 O1 1.723(15) . ?
W5 O2 1.90(2) . ?
W5 O15 1.91(2) . ?
W5 O16 1.85(2) . ?
W5 O18 1.87(2) . ?
W5 O20 2.43(4) . ?
W5 O22 2.35(3) . ?
W6 O4 1.88(2) 2_565 ?
W6 O5 1.90(2) 2_565 ?
W6 O17 1.897(17) . ?
W6 O18 1.91(2) . ?
W6 O19 1.636(17) . ?
W6 O12 2.42(3) . ?
W6 O22 2.46(3) . ?
Co1 O1 2.168(15) . ?
Co1 O6 2.193(15) 1_655 ?
Co1 N2 2.107(7) . ?
Co1 N3 2.143(8) . ?
Co1 N4 2.065(7) . ?
Co1 N5 2.178(8) . ?
Si1 O12 1.63(3) . ?
Si1 O12 1.63(3) 2_565 ?
Si1 O20 1.64(3) . ?
Si1 O20 1.64(3) 2_565 ?
Si1 O21 1.58(4) . ?
Si1 O21 1.58(4) 2_565 ?
Si1 O22 1.65(3) 2_565 ?
Si1 O22 1.65(3) . ?
N1 H1A 0.8600 . ?
N1 C5 1.3500(10) . ?
N1 C7 1.3500(7) . ?
N2 C4 1.3500(7) . ?
N2 C7 1.3500(8) . ?
N3 C8 1.3500(8) . ?
N3 C12 1.3500(8) . ?
N4 C18 1.3500(7) . ?
N4 C19 1.3500(7) . ?
N5 C20 1.3500(9) . ?
N5 C24 1.3500(7) . ?
N6 H6A 0.8600 . ?
N6 C17 1.3500(7) . ?
N6 C19 1.3500(9) . ?
C1 H1 0.9300 . ?
C1 C2 1.3500(7) . ?
C1 C6 1.3500(10) . ?
C2 H2 0.9300 . ?
C2 C3 1.3500(7) . ?
C3 H3 0.9300 . ?
C3 C4 1.3500(10) . ?
C4 C5 1.3500(7) . ?
C5 C6 1.3500(7) . ?
C6 H6 0.9300 . ?
C7 C8 1.4500(9) . ?
C8 C9 1.3500(8) . ?
C9 H9 0.9300 . ?
C9 C10 1.3500(8) . ?
C10 H10 0.9300 . ?
C10 C11 1.3500(8) . ?
C11 H11 0.9300 . ?
C11 C12 1.3500(8) . ?
C12 H12 0.9300 . ?
C13 H13 0.9300 . ?
C13 C14 1.3500(8) . ?
C13 C18 1.3500(7) . ?
C14 H14 0.9300 . ?
C14 C15 1.4500(8) . ?
C15 H15 0.9300 . ?
C15 C16 1.3500(7) . ?
C16 H16 0.9300 . ?
C16 C17 1.3500(8) . ?
C17 C18 1.4500(8) . ?
C19 C20 1.4500(7) . ?
C20 C21 1.3500(7) . ?
C21 H21 0.9300 . ?
C21 C22 1.3500(7) . ?
C22 H22 0.9300 . ?
C22 C23 1.4500(9) . ?
C23 H23 0.9300 . ?
C23 C24 1.3500(7) . ?
C24 H24 0.9300 . ?
O20 O21 1.78(4) . ?
O23 H23A 0.8200 . ?
O23 C25 1.3000(13) . ?
C26 H26A 0.9600 . ?
C26 H26B 0.9600 . ?
C26 H26C 0.9600 . ?
C26 C25 1.5500(14) . ?
C25 H25A 0.9700 . ?
C25 H25B 0.9700 . ?

loop_
_geom_torsion_atom_site_label_1
_geom_torsion_atom_site_label_2
_geom_torsion_atom_site_label_3
_geom_torsion_atom_site_label_4
_geom_torsion
_geom_torsion_site_symmetry_1
_geom_torsion_site_symmetry_2
_geom_torsion_site_symmetry_3
_geom_torsion_site_symmetry_4
_geom_torsion_publ_flag
W3 O20 O21 W1 151(2) . . . . ?
W3 O20 O21 W2 4(5) . . . . ?
W3 O20 O21 W4 77(3) . . . . ?
W3 O20 O21 Si1 -101(3) . . . . ?
W4 O20 O21 W1 74(3) . . . . ?
W4 O20 O21 W2 -73(2) . . . . ?
W4 O20 O21 Si1 -177.8(19) . . . . ?
W5 O20 O21 W1 -6(4) . . . . ?
W5 O20 O21 W2 -153.9(18) . . . . ?
W5 O20 O21 W4 -81(2) . . . . ?
W5 O20 O21 Si1 102(2) . . . . ?
Co1 N2 C4 C3 10(3) . . . . ?
Co1 N2 C4 C5 -170.3(12) . . . . ?
Co1 N2 C7 N1 175.4(9) . . . . ?
Co1 N2 C7 C8 -6.2(16) . . . . ?
Co1 N3 C8 C7 -5.2(13) . . . . ?
Co1 N3 C8 C9 -178.3(11) . . . . ?
Co1 N3 C12 C11 -179.8(11) . . . . ?
Co1 N4 C18 C13 -0.7(12) . . . . ?
Co1 N4 C18 C17 178.1(5) . . . . ?
Co1 N4 C19 N6 -179.7(4) . . . . ?
Co1 N4 C19 C20 -3.7(7) . . . . ?
Co1 N5 C20 C19 2.2(7) . . . . ?
Co1 N5 C20 C21 177.6(5) . . . . ?
Co1 N5 C24 C23 -177.4(5) . . . . ?
Si1 O20 O21 W1 -108(3) . . . . ?
Si1 O20 O21 W2 104(3) . . . . ?
Si1 O20 O21 W4 177.8(19) . . . . ?
O1 W5 O2 W2 -149.0(19) . . . 2_565 ?
O1 W5 O16 W4 -157(2) . . . . ?
O1 W5 O18 W6 152(2) . . . . ?
O2 W2 O6 Co1 -57.1(16) 2_565 . . 1_455 ?
O2 W2 O7 W4 32(3) 2_565 . . . ?
O2 W2 O8 W1 -106(2) 2_565 . . . ?
O2 W5 O1 Co1 130.2(15) . . . . ?
O2 W5 O16 W4 15(4) . . . . ?
O2 W5 O18 W6 51(2) . . . . ?
O3 W3 O15 W5 -157.8(16) . . . . ?
O4 W3 O15 W5 11(4) . . . . ?
O4 W6 O17 W1 58.2(18) 2_565 . . . ?
O5 W2 O6 Co1 -148.0(14) . . . 1_455 ?
O5 W2 O7 W4 105.9(17) . . . . ?
O5 W2 O8 W1 -24(4) . . . . ?
O5 W6 O17 W1 -31(3) 2_565 . . . ?
O6 W2 O7 W4 -154.1(15) . . . . ?
O6 W2 O8 W1 152(2) . . . . ?
O7 W2 O6 Co1 125.5(15) . . . 1_455 ?
O7 W2 O8 W1 51(2) . . . . ?
O7 W4 O13 W3 102.8(19) . . . . ?
O8 W1 O11 W4 52.7(19) . . . . ?
O8 W1 O17 W6 12(3) . . . . ?
O8 W2 O6 Co1 33.2(16) . . . 1_455 ?
O8 W2 O7 W4 -51.5(17) . . . . ?
O9 W1 O8 W2 -150(2) . . . . ?
O9 W1 O11 W4 154.0(18) . . . . ?
O9 W1 O17 W6 -157.0(17) . . . . ?
O10 W1 O8 W2 111(2) . . . . ?
O10 W1 O11 W4 -15(4) . . . . ?
O10 W1 O17 W6 -57.7(18) . . . . ?
O10 W3 O15 W5 101.4(18) 2_565 . . . ?
O11 W1 O8 W2 -49(2) . . . . ?
O11 W1 O17 W6 101.0(18) . . . . ?
O11 W4 O13 W3 16(4) . . . . ?
O13 W3 O15 W5 -58.0(18) . . . . ?
O14 W4 O13 W3 -154.1(18) . . . . ?
O15 W5 O1 Co1 -143.4(15) . . . . ?
O15 W5 O2 W2 110(2) . . . 2_565 ?
O15 W5 O16 W4 -55(2) . . . . ?
O15 W5 O18 W6 -21(4) . . . . ?
O16 W4 O13 W3 -54(2) . . . . ?
O16 W5 O1 Co1 -53.1(17) . . . . ?
O16 W5 O2 W2 39(4) . . . 2_565 ?
O16 W5 O18 W6 -105(2) . . . . ?
O17 W1 O8 W2 41(3) . . . . ?
O17 W1 O11 W4 -102.6(18) . . . . ?
O18 W5 O1 Co1 39.1(17) . . . . ?
O18 W5 O2 W2 -50(2) . . . 2_565 ?
O18 W5 O16 W4 104(2) . . . . ?
O18 W6 O17 W1 -100.9(18) . . . . ?
O19 W6 O17 W1 159.4(17) . . . . ?
N1 C5 C6 C1 177.2(14) . . . . ?
N1 C7 C8 N3 -174.3(14) . . . . ?
N1 C7 C8 C9 -1(2) . . . . ?
N2 C4 C5 N1 0.7(15) . . . . ?
N2 C4 C5 C6 -179.6(14) . . . . ?
N2 C7 C8 N3 7.8(17) . . . . ?
N2 C7 C8 C9 -178.8(14) . . . . ?
N3 C8 C9 C10 -4(2) . . . . ?
N4 C19 C20 N5 0.9(8) . . . . ?
N4 C19 C20 C21 -174.1(6) . . . . ?
N5 C20 C21 C22 4.5(10) . . . . ?
N6 C17 C18 N4 -0.1(7) . . . . ?
N6 C17 C18 C13 178.9(6) . . . . ?
N6 C19 C20 N5 176.2(6) . . . . ?
N6 C19 C20 C21 1.2(10) . . . . ?
C1 C2 C3 C4 -4(2) . . . . ?
C2 C1 C6 C5 1(2) . . . . ?
C2 C3 C4 N2 -177.0(16) . . . . ?
C2 C3 C4 C5 3(2) . . . . ?
C3 C4 C5 N1 -179.2(13) . . . . ?
C3 C4 C5 C6 0(2) . . . . ?
C4 N2 C7 N1 4.4(16) . . . . ?
C4 N2 C7 C8 -177.2(11) . . . . ?
C4 C5 C6 C1 -2(2) . . . . ?
C5 N1 C7 N2 -4.2(16) . . . . ?
C5 N1 C7 C8 177.7(13) . . . . ?
C6 C1 C2 C3 2(2) . . . . ?
C7 N1 C5 C4 2.2(16) . . . . ?
C7 N1 C5 C6 -177.5(14) . . . . ?
C7 N2 C4 C3 176.6(16) . . . . ?
C7 N2 C4 C5 -3.3(16) . . . . ?
C7 C8 C9 C10 -176.1(12) . . . . ?
C8 N3 C12 C11 -3(2) . . . . ?
C8 C9 C10 C11 1(2) . . . . ?
C9 C10 C11 C12 0(2) . . . . ?
C10 C11 C12 N3 1(2) . . . . ?
C12 N3 C8 C7 177.8(12) . . . . ?
C12 N3 C8 C9 5(2) . . . . ?
C13 C14 C15 C16 -7.0(11) . . . . ?
C14 C13 C18 N4 178.0(7) . . . . ?
C14 C13 C18 C17 -0.7(9) . . . . ?
C14 C15 C16 C17 4.9(10) . . . . ?
C15 C16 C17 N6 178.8(7) . . . . ?
C15 C16 C17 C18 -0.7(9) . . . . ?
C16 C17 C18 N4 179.5(6) . . . . ?
C16 C17 C18 C13 -1.5(9) . . . . ?
C17 N6 C19 N4 1.8(7) . . . . ?
C17 N6 C19 C20 -173.7(6) . . . . ?
C18 N4 C19 N6 -1.9(7) . . . . ?
C18 N4 C19 C20 174.1(5) . . . . ?
C18 C13 C14 C15 4.7(10) . . . . ?
C19 N4 C18 C13 -177.6(6) . . . . ?
C19 N4 C18 C17 1.2(7) . . . . ?
C19 N6 C17 C16 179.4(7) . . . . ?
C19 N6 C17 C18 -1.0(7) . . . . ?
C19 C20 C21 C22 179.3(6) . . . . ?
C20 N5 C24 C23 3.8(10) . . . . ?
C20 C21 C22 C23 -5.0(10) . . . . ?
C21 C22 C23 C24 4.8(9) . . . . ?
C22 C23 C24 N5 -4.6(10) . . . . ?
C24 N5 C20 C19 -178.8(6) . . . . ?
C24 N5 C20 C21 -3.4(9) . . . . ?
O12 W1 O8 W2 47(2) . . . . ?
O12 W1 O11 W4 -39(2) . . . . ?
O12 W1 O17 W6 5.0(16) . . . . ?
O12 W3 O15 W5 36.0(19) 2_565 . . . ?
O12 W6 O17 W1 -5.0(16) . . . . ?
O12 Si1 O20 W3 4.3(18) 2_565 . . . ?
O12 Si1 O20 W3 -175.7(18) . . . . ?
O12 Si1 O20 W4 59(3) . . . . ?
O12 Si1 O20 W4 -121(3) 2_565 . . . ?
O12 Si1 O20 W5 120(2) 2_565 . . . ?
O12 Si1 O20 W5 -60(2) . . . . ?
O12 Si1 O20 O21 57(2) . . . . ?
O12 Si1 O20 O21 -123(2) 2_565 . . . ?
O12 Si1 O21 W1 -0.5(18) . . . . ?
O12 Si1 O21 W1 179.5(18) 2_565 . . . ?
O12 Si1 O21 W2 -64(2) 2_565 . . . ?
O12 Si1 O21 W2 116(2) . . . . ?
O12 Si1 O21 W4 -126(3) . . . . ?
O12 Si1 O21 W4 54(3) 2_565 . . . ?
O12 Si1 O21 O20 -123(2) . . . . ?
O12 Si1 O21 O20 57(2) 2_565 . . . ?
O12 Si1 O22 W2 -119(2) . . . 2_565 ?
O12 Si1 O22 W2 61(2) 2_565 . . 2_565 ?
O12 Si1 O22 W5 -63(2) 2_565 . . . ?
O12 Si1 O22 W5 116(2) . . . . ?
O12 Si1 O22 W6 178.0(17) 2_565 . . . ?
O12 Si1 O22 W6 -2.0(17) . . . . ?
O20 W3 O15 W5 2.1(16) . . . . ?
O20 W4 O13 W3 6.4(18) . . . . ?
O20 W5 O1 Co1 -96(3) . . . . ?
O20 W5 O2 W2 46(2) . . . 2_565 ?
O20 W5 O16 W4 6.7(19) . . . . ?
O20 W5 O18 W6 -43(2) . . . . ?
O20 Si1 O12 W1 -55(2) . . . . ?
O20 Si1 O12 W1 125(2) 2_565 . . . ?
O20 Si1 O12 W3 -175.7(18) . . . 2_565 ?
O20 Si1 O12 W3 4.3(18) 2_565 . . 2_565 ?
O20 Si1 O12 W6 -116(2) 2_565 . . . ?
O20 Si1 O12 W6 64(2) . . . . ?
O20 Si1 O21 W1 -57(3) 2_565 . . . ?
O20 Si1 O21 W1 123(3) . . . . ?
O20 Si1 O21 W2 -120(3) . . . . ?
O20 Si1 O21 W2 60(3) 2_565 . . . ?
O20 Si1 O21 W4 -2(2) . . . . ?
O20 Si1 O21 W4 178(2) 2_565 . . . ?
O20 Si1 O21 O20 180.000(8) 2_565 . . . ?
O20 Si1 O22 W2 122(2) . . . 2_565 ?
O20 Si1 O22 W2 -58(2) 2_565 . . 2_565 ?
O20 Si1 O22 W5 -2.8(16) . . . . ?
O20 Si1 O22 W5 177.2(16) 2_565 . . . ?
O20 Si1 O22 W6 59(2) 2_565 . . . ?
O20 Si1 O22 W6 -121(2) . . . . ?
O21 W1 O8 W2 11(2) . . . . ?
O21 W1 O11 W4 -7.9(17) . . . . ?
O21 W1 O17 W6 38.3(19) . . . . ?
O21 W2 O6 Co1 76(3) . . . 1_455 ?
O21 W2 O7 W4 7.3(15) . . . . ?
O21 W2 O8 W1 -11(2) . . . . ?
O21 W4 O13 W3 37(2) . . . . ?
O21 Si1 O12 W1 -179.5(18) 2_565 . . . ?
O21 Si1 O12 W1 0.5(18) . . . . ?
O21 Si1 O12 W3 -121(2) . . . 2_565 ?
O21 Si1 O12 W3 59(2) 2_565 . . 2_565 ?
O21 Si1 O12 W6 -61(2) 2_565 . . . ?
O21 Si1 O12 W6 119(2) . . . . ?
O21 Si1 O20 W3 127(3) . . . . ?
O21 Si1 O20 W3 -53(3) 2_565 . . . ?
O21 Si1 O20 W4 -178(2) 2_565 . . . ?
O21 Si1 O20 W4 2(2) . . . . ?
O21 Si1 O20 W5 63(2) 2_565 . . . ?
O21 Si1 O20 W5 -117(2) . . . . ?
O21 Si1 O20 O21 180.002(10) 2_565 . . . ?
O21 Si1 O22 W2 -0.6(17) 2_565 . . 2_565 ?
O21 Si1 O22 W2 179.4(17) . . . 2_565 ?
O21 Si1 O22 W5 55(2) . . . . ?
O21 Si1 O22 W5 -125(2) 2_565 . . . ?
O21 Si1 O22 W6 -64(2) . . . . ?
O21 Si1 O22 W6 116(2) 2_565 . . . ?
O22 W2 O6 Co1 -97(2) 2_565 . . 1_455 ?
O22 W2 O7 W4 41.7(18) 2_565 . . . ?
O22 W2 O8 W1 -46(2) 2_565 . . . ?
O22 W5 O1 Co1 85(2) . . . . ?
O22 W5 O2 W2 10.5(18) . . . 2_565 ?
O22 W5 O16 W4 40(2) . . . . ?
O22 W5 O18 W6 -7.5(19) . . . . ?
O22 W6 O17 W1 -40.7(18) . . . . ?
O22 Si1 O12 W1 -117(2) . . . . ?
O22 Si1 O12 W1 63(2) 2_565 . . . ?
O22 Si1 O12 W3 -58(2) 2_565 . . 2_565 ?
O22 Si1 O12 W3 122(2) . . . 2_565 ?
O22 Si1 O12 W6 -178.0(18) 2_565 . . . ?
O22 Si1 O12 W6 2.0(18) . . . . ?
O22 Si1 O20 W3 -113(2) . . . . ?
O22 Si1 O20 W3 67(2) 2_565 . . . ?
O22 Si1 O20 W4 122(3) . . . . ?
O22 Si1 O20 W4 -58(3) 2_565 . . . ?
O22 Si1 O20 W5 -177.4(15) 2_565 . . . ?
O22 Si1 O20 W5 2.6(15) . . . . ?
O22 Si1 O20 O21 119(2) . . . . ?
O22 Si1 O20 O21 -61(2) 2_565 . . . ?
O22 Si1 O21 W1 -118(2) 2_565 . . . ?
O22 Si1 O21 W1 62(2) . . . . ?
O22 Si1 O21 W2 179.4(16) . . . . ?
O22 Si1 O21 W2 -0.6(16) 2_565 . . . ?
O22 Si1 O21 W4 117(3) 2_565 . . . ?
O22 Si1 O21 W4 -63(3) . . . . ?
O22 Si1 O21 O20 -60(2) . . . . ?
O22 Si1 O21 O20 120(2) 2_565 . . . ?
